data_2007768
loop_
_publ_author_name
'Khan, Abdullah'
'Low, John N.'
'Wardell, James L.'
'Ferguson, George'

_publ_section_title
;
 1,4-Dimethylpyridinium
 (1,3-dithiole-2-thione-4,5-dithiolato)(isothiocyanato)diphenylstannate(1--)
;
_journal_issue 10
_journal_name_full 'Acta Crystallographica Section C'
_journal_page_first 1399
_journal_page_last 1401
_journal_paper_doi 10.1107/S0108270198005496
_journal_volume 54
_journal_year 1998
_chemical_formula_iupac '(C7 H10 N) [Sn (N C  S)(C6 H5)2 (C3 S5)]'
_chemical_formula_moiety 'C7 H10 N 1+ , C16 H10 N S6 Sn 1-'
_chemical_formula_sum 'C23 H20 N2 S6 Sn'
_chemical_formula_weight 635.46
_chemical_name_systematic
;
1,4-Dimethylpyridinium
[1,3-dithiole-2-thione-4,5-dithiolato)diphenyl(thiocyanato-N)stannate(1-)]
;
_space_group_IT_number 14
_symmetry_cell_setting monoclinic
_symmetry_space_group_name_Hall '-P 2yab'
_symmetry_space_group_name_H-M 'P 1 21/a 1'
_cell_angle_alpha 90.00
_cell_angle_beta 103.134(11)
_cell_angle_gamma 90.00
_cell_formula_units_Z 4
_cell_length_a 8.9189(11)
_cell_length_b 18.2124(14)
_cell_length_c 16.813(2)
_cell_measurement_reflns_used 25
_cell_measurement_temperature 294.0(10)
_cell_measurement_theta_max 18.30
_cell_measurement_theta_min 9.95
_cell_volume 2659.6(5)
_computing_cell_refinement 'SET4 and CELDIM in CAD-4-PC'
_computing_data_collection 'CAD-4-PC (Enraf-Nonius, 1992)'
_computing_data_reduction 'DATRD2 in NRCVAX96 (Gabe et al., 1989)'
_computing_molecular_graphics 'NRCVAX96, ORTEPII (Johnson, 1976) and PLATON (Spek, 1998)'
_computing_publication_material 'NRCVAX96, SHELXL97 and WordPerfect macro PRPCIF97 (Ferguson, 1997)'
_computing_structure_refinement 'NRCVAX96 and SHELXL97 (Sheldrick, 1997)'
_computing_structure_solution 'NRCVAX96 via Patterson heavy-atom method'
_diffrn_ambient_temperature 294.0(10)
_diffrn_measured_fraction_theta_full 0.999
_diffrn_measured_fraction_theta_max 0.999
_diffrn_measurement_device 'Enraf-Nonius CAD-4'
_diffrn_measurement_method \q/2\q
_diffrn_radiation_monochromator graphite
_diffrn_radiation_source 'X-ray tube'
_diffrn_radiation_type MoK\a
_diffrn_radiation_wavelength 0.7107
_diffrn_reflns_av_R_equivalents 0.046
_diffrn_reflns_av_sigmaI/netI 0.0398
_diffrn_reflns_limit_h_max 11
_diffrn_reflns_limit_h_min -11
_diffrn_reflns_limit_k_max 23
_diffrn_reflns_limit_k_min 0
_diffrn_reflns_limit_l_max 21
_diffrn_reflns_limit_l_min 0
_diffrn_reflns_number 6456
_diffrn_reflns_theta_full 27.42
_diffrn_reflns_theta_max 27.42
_diffrn_reflns_theta_min 2.23
_diffrn_standards_decay_% 'intensity variation: 0.8%'
_diffrn_standards_interval_time 120
_diffrn_standards_number 3
_exptl_absorpt_coefficient_mu 1.447
_exptl_absorpt_correction_T_max 0.666
_exptl_absorpt_correction_T_min 0.534
_exptl_absorpt_correction_type 'empirical via \y scans at 4\% steps'
_exptl_absorpt_process_details '(North et al., 1968)'
_exptl_crystal_colour orange
_exptl_crystal_density_diffrn 1.587
_exptl_crystal_density_method 'not measured'
_exptl_crystal_description block
_exptl_crystal_F_000 1272
_exptl_crystal_size_max 0.42
_exptl_crystal_size_mid 0.42
_exptl_crystal_size_min 0.31
_refine_diff_density_max 0.717
_refine_diff_density_min -0.801
_refine_ls_extinction_method none
_refine_ls_goodness_of_fit_ref 1.004
_refine_ls_hydrogen_treatment 'H atoms constrained'
_refine_ls_matrix_type full
_refine_ls_number_parameters 289
_refine_ls_number_reflns 6086
_refine_ls_number_restraints 0
_refine_ls_restrained_S_all 1.004
_refine_ls_R_factor_all 0.070
_refine_ls_R_factor_gt 0.038
_refine_ls_shift/su_max 0.001
_refine_ls_shift/su_mean 0.000
_refine_ls_structure_factor_coef Fsqd
_refine_ls_weighting_details 'w = 1/[\s^2^(Fo^2^)+(0.0513P)^2^] where P = (Fo^2^+2Fc^2^)/3'
_refine_ls_weighting_scheme calc
_refine_ls_wR_factor_ref 0.096
_reflns_number_gt 4120
_reflns_number_total 6086
_reflns_threshold_expression I>2\s(I)
_cod_data_source_file sk1198.cif
_cod_data_source_block 9715
_cod_depositor_comments
;
The following automatic conversions were performed:

'_refine_ls_weighting_scheme' value 'calc w =
1/[\s^2^(Fo^2^)+(0.0513P)^2^] where P = (Fo^2^+2Fc^2^)/3' was changed
to 'calc'. New tag '_refine_ls_weighting_details' was created. The
value of the new tag was set to 'w = 1/[\s^2^(Fo^2^)+(0.0513P)^2^]
where P = (Fo^2^+2Fc^2^)/3'.

Automatic conversion script
Id: cif_fix_values 3143 2015-03-26 13:38:13Z robertas 
;
_cod_original_sg_symbol_H-M 'P 21/a'
_cod_database_code 2007768

loop_
_symmetry_equiv_pos_as_xyz
'x, y, z'
'-x+1/2, y+1/2, -z'
'-x, -y, -z'
'x-1/2, -y-1/2, z'

loop_
_atom_site_label
_atom_site_fract_x
_atom_site_fract_y
_atom_site_fract_z
_atom_site_U_iso_or_equiv
_atom_site_adp_type
_atom_site_calc_flag
_atom_site_refinement_flags
_atom_site_occupancy
_atom_site_disorder_assembly
_atom_site_disorder_group
_atom_site_type_symbol
Sn1 0.29647(3) 0.446790(10) 0.264110(10) 0.04197(9) Uani d . 1 . . Sn
S1 0.43636(14) 0.54520(5) 0.36569(6) 0.0634(3) Uani d . 1 . . S
S2 0.12722(12) 0.54582(5) 0.20002(7) 0.0594(3) Uani d . 1 . . S
S3 0.42778(13) 0.70778(5) 0.34163(6) 0.0580(3) Uani d . 1 . . S
S4 0.16371(12) 0.70773(5) 0.20866(7) 0.0583(3) Uani d . 1 . . S
S5 0.30487(15) 0.85069(6) 0.26935(9) 0.0795(4) Uani d . 1 . . S
S6 0.0260(2) 0.35062(11) -0.00263(8) 0.1156(6) Uani d . 1 . . S
N1 0.1444(4) 0.38782(17) 0.1572(2) 0.0530(8) Uani d . 1 . . N
C11 0.2169(4) 0.37835(19) 0.3494(2) 0.0446(8) Uani d . 1 . . C
C12 0.2763(5) 0.3852(2) 0.4327(2) 0.0574(10) Uani d . 1 . . C
C13 0.2214(6) 0.3409(3) 0.4873(3) 0.0758(14) Uani d . 1 . . C
C14 0.1077(7) 0.2908(3) 0.4589(3) 0.0826(15) Uani d . 1 . . C
C15 0.0484(7) 0.2836(3) 0.3769(3) 0.0895(17) Uani d . 1 . . C
C16 0.1036(5) 0.3271(2) 0.3224(3) 0.0675(12) Uani d . 1 . . C
C21 0.4923(4) 0.4135(2) 0.2198(2) 0.0444(8) Uani d . 1 . . C
C22 0.6133(5) 0.4605(2) 0.2202(3) 0.0629(11) Uani d . 1 . . C
C23 0.7371(5) 0.4368(3) 0.1892(3) 0.0846(16) Uani d . 1 . . C
C24 0.7398(6) 0.3673(4) 0.1591(3) 0.0881(16) Uani d . 1 . . C
C25 0.6207(6) 0.3212(3) 0.1583(3) 0.0820(14) Uani d . 1 . . C
C26 0.4975(5) 0.3438(2) 0.1883(3) 0.0625(11) Uani d . 1 . . C
C1 0.3493(4) 0.62109(19) 0.3120(2) 0.0463(8) Uani d . 1 . . C
C2 0.2260(4) 0.62167(19) 0.2487(2) 0.0463(8) Uani d . 1 . . C
C3 0.2988(5) 0.7600(2) 0.2731(2) 0.0532(9) Uani d . 1 . . C
C4 0.0961(4) 0.3733(2) 0.0908(2) 0.0501(9) Uani d . 1 . . C
N1A 0.1180(5) 0.5494(2) 0.5216(3) 0.0745(12) Uani d P 0.50 . . N
C1A 0.1180(5) 0.5494(2) 0.5216(3) 0.0745(12) Uani d P 0.50 . . C
C2A 0.0436(6) 0.5399(3) 0.4416(3) 0.0774(14) Uani d . 1 . . C
C6A 0.0718(6) 0.5085(3) 0.5781(3) 0.0785(14) Uani d . 1 . . C
C7A 0.2459(7) 0.6036(3) 0.5440(4) 0.1076(19) Uani d . 1 . . C
N1B 0.5314(6) 0.4352(3) -0.0345(3) 0.0792(13) Uani d P 0.50 . . N
C1B 0.5314(6) 0.4352(3) -0.0345(3) 0.0792(13) Uani d P 0.50 . . C
C2B 0.3971(7) 0.4454(3) -0.0132(3) 0.0844(15) Uani d . 1 . . C
C6B 0.6358(6) 0.4902(4) -0.0207(3) 0.0843(15) Uani d . 1 . . C
C7B 0.5622(9) 0.3644(3) -0.0727(4) 0.119(2) Uani d . 1 . . C
H12 0.3531 0.4195 0.4522 0.069 Uiso calc R 1 . . H
H13 0.2621 0.3454 0.5431 0.091 Uiso calc R 1 . . H
H14 0.0706 0.2616 0.4955 0.099 Uiso calc R 1 . . H
H15 -0.0289 0.2494 0.3577 0.107 Uiso calc R 1 . . H
H16 0.0633 0.3217 0.2667 0.081 Uiso calc R 1 . . H
H22 0.6124 0.5078 0.2410 0.075 Uiso calc R 1 . . H
H23 0.8187 0.4686 0.1890 0.102 Uiso calc R 1 . . H
H24 0.8235 0.3516 0.1392 0.106 Uiso calc R 1 . . H
H25 0.6222 0.2741 0.1374 0.098 Uiso calc R 1 . . H
H26 0.4162 0.3116 0.1873 0.075 Uiso calc R 1 . . H
H2A 0.0732 0.5671 0.4010 0.093 Uiso calc R 1 . . H
H6A 0.1216 0.5140 0.6327 0.094 Uiso calc R 1 . . H
H7A1 0.2362 0.6399 0.5016 0.161 Uiso calc PR 0.50 . . H
H7A2 0.3428 0.5788 0.5503 0.161 Uiso calc PR 0.50 . . H
H7A3 0.2410 0.6272 0.5944 0.161 Uiso calc PR 0.50 . . H
H7A4 0.3105 0.5907 0.5959 0.161 Uiso calc PR 0.50 . . H
H7A5 0.2039 0.6518 0.5473 0.161 Uiso calc PR 0.50 . . H
H7A6 0.3057 0.6034 0.5032 0.161 Uiso calc PR 0.50 . . H
H2B 0.3247 0.4078 -0.0216 0.101 Uiso calc R 1 . . H
H6B 0.7304 0.4842 -0.0344 0.101 Uiso calc R 1 . . H
H7B1 0.6495 0.3701 -0.0967 0.179 Uiso calc PR 0.50 . . H
H7B2 0.4737 0.3508 -0.1142 0.179 Uiso calc PR 0.50 . . H
H7B3 0.5833 0.3268 -0.0317 0.179 Uiso calc PR 0.50 . . H
H7B4 0.4882 0.3284 -0.0650 0.179 Uiso calc PR 0.50 . . H
H7B5 0.6639 0.3476 -0.0475 0.179 Uiso calc PR 0.50 . . H
H7B6 0.5543 0.3717 -0.1300 0.179 Uiso calc PR 0.50 . . H

loop_
_atom_site_aniso_label
_atom_site_aniso_U_11
_atom_site_aniso_U_22
_atom_site_aniso_U_33
_atom_site_aniso_U_12
_atom_site_aniso_U_13
_atom_site_aniso_U_23
Sn1 0.04539(14) 0.03749(13) 0.04158(13) -0.00218(12) 0.00687(9) -0.00203(11)
S1 0.0788(7) 0.0454(6) 0.0530(6) -0.0028(5) -0.0124(5) -0.0063(4)
S2 0.0552(6) 0.0398(5) 0.0712(6) 0.0000(5) -0.0105(5) -0.0051(5)
S3 0.0647(7) 0.0440(5) 0.0625(6) -0.0094(5) 0.0085(5) -0.0141(4)
S4 0.0590(6) 0.0378(5) 0.0736(7) 0.0042(4) 0.0058(5) -0.0022(4)
S5 0.0803(8) 0.0369(5) 0.1212(11) -0.0041(6) 0.0231(8) -0.0095(6)
S6 0.1087(12) 0.1796(18) 0.0487(7) -0.0280(12) -0.0025(7) -0.0184(9)
N1 0.0559(19) 0.0508(19) 0.0502(19) -0.0066(16) 0.0074(15) -0.0041(15)
C11 0.048(2) 0.0391(18) 0.0477(19) 0.0079(16) 0.0130(16) 0.0023(15)
C12 0.060(2) 0.061(3) 0.050(2) 0.009(2) 0.0091(18) 0.0041(18)
C13 0.093(4) 0.084(3) 0.054(2) 0.034(3) 0.023(2) 0.020(2)
C14 0.113(4) 0.068(3) 0.078(3) 0.006(3) 0.044(3) 0.024(3)
C15 0.116(5) 0.074(3) 0.085(4) -0.032(3) 0.038(3) 0.010(3)
C16 0.089(3) 0.060(3) 0.054(2) -0.019(2) 0.018(2) -0.0001(19)
C21 0.046(2) 0.0416(19) 0.0459(19) -0.0008(16) 0.0108(16) 0.0026(15)
C22 0.052(2) 0.074(3) 0.061(2) -0.015(2) 0.010(2) 0.004(2)
C23 0.051(3) 0.116(5) 0.087(4) -0.024(3) 0.018(2) 0.013(3)
C24 0.065(3) 0.120(5) 0.086(4) 0.019(3) 0.031(3) 0.008(3)
C25 0.075(3) 0.073(3) 0.106(4) 0.019(3) 0.035(3) -0.006(3)
C26 0.061(3) 0.048(2) 0.083(3) 0.001(2) 0.027(2) -0.002(2)
C1 0.054(2) 0.0362(18) 0.048(2) -0.0048(16) 0.0108(17) -0.0059(15)
C2 0.046(2) 0.0347(18) 0.058(2) -0.0012(16) 0.0130(17) -0.0047(16)
C3 0.056(2) 0.042(2) 0.067(2) -0.0016(19) 0.024(2) -0.0082(18)
C4 0.045(2) 0.055(2) 0.051(2) -0.0068(17) 0.0113(17) 0.0007(18)
N1A 0.062(3) 0.075(3) 0.082(3) 0.017(2) 0.009(2) -0.011(2)
C1A 0.062(3) 0.075(3) 0.082(3) 0.017(2) 0.009(2) -0.011(2)
C2A 0.082(4) 0.079(4) 0.072(3) 0.020(3) 0.020(3) 0.012(3)
C6A 0.077(4) 0.096(4) 0.059(3) 0.023(3) 0.008(3) -0.004(3)
C7A 0.090(4) 0.104(5) 0.126(5) 0.001(4) 0.021(4) -0.020(4)
N1B 0.093(3) 0.083(3) 0.059(3) -0.002(3) 0.015(2) 0.009(2)
C1B 0.093(3) 0.083(3) 0.059(3) -0.002(3) 0.015(2) 0.009(2)
C2B 0.087(4) 0.087(4) 0.079(3) -0.024(3) 0.019(3) 0.007(3)
C6B 0.072(3) 0.108(4) 0.078(3) -0.011(3) 0.029(3) 0.010(3)
C7B 0.157(6) 0.098(5) 0.101(5) 0.018(4) 0.025(4) -0.016(4)

loop_
_atom_type_symbol
_atom_type_description
_atom_type_scat_dispersion_real
_atom_type_scat_dispersion_imag
_atom_type_scat_source
C C 0.0033 0.0016 'International Tables Vol C Tables 4.2.6.8 and 6.1.1.4'
H H 0.0000 0.0000 'International Tables Vol C Tables 4.2.6.8 and 6.1.1.4'
N N 0.0061 0.0033 'International Tables Vol C Tables 4.2.6.8 and 6.1.1.4'
S S 0.1246 0.1234 'International Tables Vol C Tables 4.2.6.8 and 6.1.1.4'
Sn Sn -0.6537 1.4246 'International Tables Vol C Tables 4.2.6.8 and 6.1.1.4'

loop_
_geom_angle_atom_site_label_1
_geom_angle_atom_site_label_2
_geom_angle_atom_site_label_3
_geom_angle_site_symmetry_1
_geom_angle_site_symmetry_3
_geom_angle
_geom_angle_publ_flag
S1 Sn1 S2 . . 86.37(3) yes
S1 Sn1 N1 . . 164.58(8) yes
S1 Sn1 C11 . . 98.32(10) yes
S1 Sn1 C21 . . 96.71(10) yes
S2 Sn1 N1 . . 78.53(8) yes
S2 Sn1 C11 . . 117.42(10) yes
S2 Sn1 C21 . . 121.92(10) yes
N1 Sn1 C11 . . 91.45(13) yes
N1 Sn1 C21 . . 88.75(12) yes
C11 Sn1 C21 . . 119.36(13) yes
Sn1 S1 C1 . . 96.69(12) no
Sn1 S2 C2 . . 100.53(13) no
C1 S3 C3 . . 98.33(18) no
C2 S4 C3 . . 97.97(19) no
Sn1 N1 C4 . . 156.8(3) no
Sn1 C11 C16 . . 120.4(3) no
Sn1 C11 C12 . . 121.1(3) no
C12 C11 C16 . . 118.5(4) no
C11 C12 C13 . . 120.2(4) no
C12 C13 C14 . . 120.0(4) no
C13 C14 C15 . . 120.2(4) no
C14 C15 C16 . . 119.9(5) no
C11 C16 C15 . . 121.1(4) no
Sn1 C21 C22 . . 121.6(3) no
Sn1 C21 C26 . . 119.8(3) no
C22 C21 C26 . . 118.6(4) no
C21 C22 C23 . . 119.5(4) no
C22 C23 C24 . . 120.5(5) no
C23 C24 C25 . . 119.9(5) no
C24 C25 C26 . . 120.3(5) no
C21 C26 C25 . . 121.1(4) no
S1 C1 C2 . . 127.3(3) no
S3 C1 C2 . . 114.8(3) no
S3 C1 S1 . . 117.8(2) no
S2 C2 C1 . . 127.0(3) no
S4 C2 C1 . . 116.3(3) no
S2 C2 S4 . . 116.7(2) no
S4 C3 S5 . . 123.7(2) no
S3 C3 S5 . . 123.8(2) no
S3 C3 S4 . . 112.5(2) no
S6 C4 N1 . . 178.5(4) no
C2A N1A C6A . . 117.8(5) no
C6A N1A C7A . . 121.9(5) no
C2A N1A C7A . . 120.3(5) no
C6A C2A N1A 3_566 . 120.1(5) no
C2A C6A N1A 3_566 . 122.1(5) no
C2B N1B C6B . . 118.3(5) no
C2B N1B C7B . . 119.9(6) no
C6B N1B C7B . . 121.8(6) no
N1B C2B C6B . 3_665 121.5(5) no
N1B C6B C2B . 3_665 120.3(5) no

loop_
_geom_bond_atom_site_label_1
_geom_bond_atom_site_label_2
_geom_bond_site_symmetry_2
_geom_bond_distance
_geom_bond_publ_flag
Sn1 S1 . 2.5917(10) yes
Sn1 S2 . 2.4399(10) yes
Sn1 N1 . 2.262(3) yes
Sn1 C11 . 2.139(4) yes
Sn1 C21 . 2.137(4) yes
S1 C1 . 1.735(4) yes
S2 C2 . 1.740(4) yes
S3 C1 . 1.753(3) yes
S3 C3 . 1.719(4) yes
S4 C2 . 1.746(4) yes
S4 C3 . 1.715(4) yes
S5 C3 . 1.654(4) yes
S6 C4 . 1.608(4) yes
N1 C4 . 1.133(4) no
C11 C12 . 1.386(5) no
C11 C16 . 1.374(5) no
C12 C13 . 1.391(6) no
C13 C14 . 1.367(7) no
C14 C15 . 1.366(7) no
C15 C16 . 1.384(6) no
C21 C22 . 1.377(5) no
C21 C26 . 1.380(5) no
C22 C23 . 1.392(7) no
C23 C24 . 1.367(7) no
C24 C25 . 1.351(7) no
C25 C26 . 1.371(6) no
C1 C2 . 1.345(5) no
N1A C2A . 1.368(7) no
N1A C6A . 1.345(7) no
N1A C7A . 1.490(7) no
C2A C6A 3_566 1.339(7) no
C6A C2A 3_566 1.338(7) no
N1B C2B . 1.339(7) no
N1B C6B . 1.352(7) no
N1B C7B . 1.493(7) no
C2B C6B 3_665 1.364(7) no
C6B C2B 3_665 1.364(7) no

loop_
_geom_torsion_atom_site_label_1
_geom_torsion_atom_site_label_2
_geom_torsion_atom_site_label_3
_geom_torsion_atom_site_label_4
_geom_torsion_site_symmetry_4
_geom_torsion
_geom_torsion_publ_flag
C21 Sn1 S1 C1 . 109.90(16) no
C11 Sn1 S1 C1 . -129.03(16) no
N1 Sn1 S1 C1 . -0.2(4) no
S2 Sn1 S1 C1 . -11.83(13) no
C21 Sn1 S2 C2 . -84.91(17) no
C11 Sn1 S2 C2 . 108.24(17) no
N1 Sn1 S2 C2 . -166.13(16) no
S1 Sn1 S2 C2 . 10.74(13) no
C21 Sn1 N1 C4 . -53.9(8) no
C11 Sn1 N1 C4 . -173.3(8) no
S2 Sn1 N1 C4 . 69.0(8) no
S1 Sn1 N1 C4 . 57.2(10) no
C21 Sn1 C11 C16 . -93.2(3) no
N1 Sn1 C11 C16 . -3.9(3) no
S2 Sn1 C11 C16 . 74.0(3) no
S1 Sn1 C11 C16 . 164.2(3) no
C21 Sn1 C11 C12 . 87.7(3) no
N1 Sn1 C11 C12 . 177.1(3) no
S2 Sn1 C11 C12 . -105.1(3) no
S1 Sn1 C11 C12 . -14.9(3) no
C16 C11 C12 C13 . -0.1(6) no
Sn1 C11 C12 C13 . 179.0(3) no
C11 C12 C13 C14 . -0.5(6) no
C12 C13 C14 C15 . 0.5(8) no
C13 C14 C15 C16 . -0.1(8) no
C12 C11 C16 C15 . 0.6(7) no
Sn1 C11 C16 C15 . -178.5(4) no
C14 C15 C16 C11 . -0.5(8) no
C11 Sn1 C21 C22 . -130.5(3) no
N1 Sn1 C21 C22 . 138.6(3) no
S2 Sn1 C21 C22 . 62.9(3) no
S1 Sn1 C21 C22 . -27.0(3) no
C11 Sn1 C21 C26 . 51.0(3) no
N1 Sn1 C21 C26 . -40.0(3) no
S2 Sn1 C21 C26 . -115.6(3) no
S1 Sn1 C21 C26 . 154.5(3) no
C26 C21 C22 C23 . -0.1(6) no
Sn1 C21 C22 C23 . -178.7(3) no
C21 C22 C23 C24 . -0.5(7) no
C22 C23 C24 C25 . 0.9(8) no
C23 C24 C25 C26 . -0.6(8) no
C24 C25 C26 C21 . -0.1(8) no
C22 C21 C26 C25 . 0.4(6) no
Sn1 C21 C26 C25 . 179.1(4) no
Sn1 S1 C1 C2 . 12.5(4) no
Sn1 S1 C1 S3 . -167.44(19) no
C3 S3 C1 C2 . 1.8(3) no
C3 S3 C1 S1 . -178.3(2) no
S1 C1 C2 S2 . -3.9(6) no
S3 C1 C2 S2 . 176.0(2) no
S1 C1 C2 S4 . 178.9(2) no
S3 C1 C2 S4 . -1.2(4) no
Sn1 S2 C2 C1 . -8.2(4) no
Sn1 S2 C2 S4 . 169.02(18) no
C3 S4 C2 C1 . 0.0(3) no
C3 S4 C2 S2 . -177.5(2) no
C2 S4 C3 S5 . -179.1(3) no
C2 S4 C3 S3 . 1.2(2) no
C1 S3 C3 S5 . 178.6(3) no
C1 S3 C3 S4 . -1.7(2) no
Sn1 N1 C4 S6 . 159(13) no
C6A N1A C2A C6A 3_566 0.4(8) no
C7A N1A C2A C6A 3_566 -179.6(5) no
C2A N1A C6A C2A 3_566 -0.4(8) no
C7A N1A C6A C2A 3_566 179.6(5) no
C6B N1B C2B C6B 3_665 0.9(9) no
C7B N1B C2B C6B 3_665 -179.0(5) no
C2B N1B C6B C2B 3_665 -0.8(8) no
C7B N1B C6B C2B 3_665 179.1(5) no
